data_7128724
loop_
_publ_author_name
'Shibata, Takanori'
'Sekine, Ayato'
'Akino, Mika'
'Ito, Mamoru'

_publ_section_title
;
 Ni-catalyzed non-activated C-S bond cleavage at ambient temperature for
 the synthesis of sulfur-containing polycyclic compounds.
;
_journal_issue 72
_journal_name_full 'Chemical communications (Cambridge, England)'
_journal_page_first 9048
_journal_page_last 9051
_journal_paper_doi 10.1039/d1cc03226g
_journal_volume 57
_journal_year 2021
_chemical_formula_moiety 'C50 H38 O2 S2'
_chemical_formula_sum 'C50 H38 O2 S2'
_chemical_formula_weight 734.97
_space_group_crystal_system triclinic
_space_group_IT_number 2
_space_group_name_Hall '-P 1'
_space_group_name_H-M_alt 'P -1'
_atom_sites_solution_hydrogens geom
_atom_sites_solution_primary direct
_atom_sites_solution_secondary difmap
_audit_update_record
;
2021-04-16 deposited with the CCDC.	2021-08-03 downloaded from the CCDC.
;
_cell_angle_alpha 105.364(7)
_cell_angle_beta 95.790(7)
_cell_angle_gamma 99.560(7)
_cell_formula_units_Z 2
_cell_length_a 7.5599(3)
_cell_length_b 15.0534(6)
_cell_length_c 17.4891(7)
_cell_measurement_reflns_used 15443
_cell_measurement_temperature 173
_cell_measurement_theta_max 68.33
_cell_measurement_theta_min 3.11
_cell_volume 1870.42(16)
_computing_cell_refinement 'RAPID AUTO'
_computing_data_collection 'RAPID AUTO (Rigaku, ????)'
_computing_data_reduction 'RAPID AUTO'
_computing_molecular_graphics 'CrystalStructure 4.2.4'
_computing_publication_material 'CrystalStructure 4.2.4 (Rigaku, 2016)'
_computing_structure_refinement 'SHELXL Version 2014/6 (Sheldrick, 2008)'
_computing_structure_solution 'SHELXT Version 2014/4 (Sheldrick, 2014)'
_diffrn_ambient_temperature 173
_diffrn_detector_area_resol_mean 10.000
_diffrn_measured_fraction_theta_full 0.977
_diffrn_measured_fraction_theta_max 0.974
_diffrn_measurement_device_type 'Rigaku R-AXIS RAPID'
_diffrn_measurement_method \w
_diffrn_radiation_type 'Cu K\a'
_diffrn_radiation_wavelength 1.54187
_diffrn_reflns_av_R_equivalents 0.1138
_diffrn_reflns_Laue_measured_fraction_full 0.977
_diffrn_reflns_Laue_measured_fraction_max 0.974
_diffrn_reflns_limit_h_max 8
_diffrn_reflns_limit_h_min -8
_diffrn_reflns_limit_k_max 17
_diffrn_reflns_limit_k_min -18
_diffrn_reflns_limit_l_max 21
_diffrn_reflns_limit_l_min -21
_diffrn_reflns_number 20709
_diffrn_reflns_point_group_measured_fraction_full 0.977
_diffrn_reflns_point_group_measured_fraction_max 0.974
_diffrn_reflns_theta_full 67.687
_diffrn_reflns_theta_max 68.238
_diffrn_reflns_theta_min 3.108
_diffrn_standards_number 0
_exptl_absorpt_coefficient_mu 1.611
_exptl_absorpt_correction_T_max 0.968
_exptl_absorpt_correction_T_min 0.702
_exptl_absorpt_correction_type numerical
_exptl_absorpt_process_details 'NUMABS (Rigaku, 1999)'
_exptl_crystal_colour red
_exptl_crystal_density_diffrn 1.305
_exptl_crystal_density_method 'not measured'
_exptl_crystal_description needle
_exptl_crystal_F_000 772.00
_exptl_crystal_size_max 0.800
_exptl_crystal_size_mid 0.030
_exptl_crystal_size_min 0.020
_refine_diff_density_max 0.34
_refine_diff_density_min -0.34
_refine_ls_extinction_method none
_refine_ls_goodness_of_fit_ref 1.010
_refine_ls_hydrogen_treatment constr
_refine_ls_number_parameters 487
_refine_ls_number_reflns 6654
_refine_ls_number_restraints 0
_refine_ls_R_factor_all 0.2115
_refine_ls_R_factor_gt 0.1260
_refine_ls_shift/su_max 0.000
_refine_ls_structure_factor_coef Fsqd
_refine_ls_weighting_details 'w = 1/[\s^2^(Fo^2^)+(0.0868P)^2^+0.7477P] where P=(Fo^2^+2Fc^2^)/3'
_refine_ls_weighting_scheme calc
_refine_ls_wR_factor_gt 0.2050
_refine_ls_wR_factor_ref 0.2387
_reflns_Friedel_coverage 0.000
_reflns_number_gt 3260
_reflns_number_total 6654
_reflns_threshold_expression F^2^>2.0\s(F^2^)
_cod_data_source_file d1cc03226g2.cif
_cod_data_source_block 20200909_NiC-S_offline
_cod_depositor_comments 'Adding full bibliography for 7128722--7128724.cif.'
_cod_database_code 7128724
_shelxl_version_number 2014/6

loop_
_space_group_symop_id
_space_group_symop_operation_xyz
1 +X,+Y,+Z
2 -X,-Y,-Z

loop_
_atom_site_label
_atom_site_type_symbol
_atom_site_fract_x
_atom_site_fract_y
_atom_site_fract_z
_atom_site_U_iso_or_equiv
_atom_site_adp_type
_atom_site_occupancy
_atom_site_site_symmetry_order
_atom_site_calc_flag
_atom_site_refinement_flags_posn
_atom_site_refinement_flags_adp
_atom_site_refinement_flags_occupancy
_atom_site_disorder_assembly
_atom_site_disorder_group
S1 S 0.17394(17) 0.09030(9) 0.40498(7) 0.0561(4) Uani 1 1 d . . . . .
S2 S -0.02145(17) 0.26051(10) 0.33692(7) 0.0590(4) Uani 1 1 d . . . . .
C3 C 0.4552(6) 0.1645(3) 0.5346(3) 0.0465(12) Uani 1 1 d . . . . .
C4 C 0.5156(6) 0.2434(3) 0.5035(2) 0.0437(12) Uani 1 1 d . . . . .
O5 O -0.4099(6) 0.3710(3) -0.0587(3) 0.0970(14) Uani 1 1 d . . . . .
C6 C 0.2136(6) 0.1861(3) 0.2424(3) 0.0460(12) Uani 1 1 d . . . . .
C7 C 0.4952(6) 0.3476(3) 0.4252(3) 0.0469(12) Uani 1 1 d . . . . .
C8 C 0.1589(7) 0.1553(3) 0.0201(3) 0.0479(12) Uani 1 1 d . . . . .
C9 C 0.6511(7) 0.3810(3) 0.4822(3) 0.0489(12) Uani 1 1 d . . . . .
O10 O -0.2466(6) 0.4574(4) -0.1222(2) 0.0974(13) Uani 1 1 d . . . . .
C11 C 0.1229(6) 0.2021(3) 0.1706(3) 0.0444(12) Uani 1 1 d . . . . .
C12 C 0.4048(6) 0.2592(3) 0.4355(3) 0.0458(12) Uani 1 1 d . . . . .
C13 C 0.1630(6) 0.2095(3) 0.3158(3) 0.0453(12) Uani 1 1 d . . . . .
C14 C 0.6666(7) 0.3141(3) 0.5286(3) 0.0476(12) Uani 1 1 d . . . . .
C15 C 0.4815(7) 0.0840(3) 0.0951(3) 0.0520(13) Uani 1 1 d . . . . .
H15 H 0.4787 0.0765 0.0393 0.062 Uiso 1 1 calc R U . . .
C16 C 0.2614(6) 0.1960(3) 0.3883(3) 0.0468(12) Uani 1 1 d . . . . .
C17 C 0.3049(6) 0.0922(3) 0.4932(3) 0.0478(12) Uani 1 1 d . . . . .
C18 C -0.0235(6) 0.2541(3) 0.1755(3) 0.0460(12) Uani 1 1 d . . . . .
C19 C 0.3571(7) 0.1276(3) 0.1355(3) 0.0473(12) Uani 1 1 d . . . . .
C20 C 0.2841(7) 0.1904(3) -0.0224(3) 0.0520(13) Uani 1 1 d . . . . .
H20 H 0.4010 0.2240 0.0048 0.062 Uiso 1 1 calc R U . . .
C21 C -0.0086(7) 0.1050(3) -0.0219(3) 0.0540(13) Uani 1 1 d . . . . .
H21 H -0.0962 0.0787 0.0056 0.065 Uiso 1 1 calc R U . . .
C22 C 0.3631(6) 0.1397(3) 0.2180(3) 0.0463(12) Uani 1 1 d . . . . .
C23 C 0.5372(6) 0.1568(3) 0.6070(3) 0.0523(13) Uani 1 1 d . . . . .
H23 H 0.6363 0.2049 0.6373 0.063 Uiso 1 1 calc R U . . .
C24 C -0.0972(7) 0.2825(3) 0.1108(3) 0.0538(13) Uani 1 1 d . . . . .
H24 H -0.0472 0.2689 0.0623 0.065 Uiso 1 1 calc R U . . .
C25 C 0.8265(6) 0.3260(3) 0.5890(3) 0.0473(12) Uani 1 1 d . . . . .
C26 C -0.0991(7) 0.2794(3) 0.2464(3) 0.0507(13) Uani 1 1 d . . . . .
C27 C 0.9416(7) 0.2624(4) 0.5759(3) 0.0554(13) Uani 1 1 d . . . . .
H27 H 0.9160 0.2107 0.5287 0.066 Uiso 1 1 calc R U . . .
C28 C 0.6141(7) 0.0624(3) 0.2170(3) 0.0564(13) Uani 1 1 d . . . . .
H28 H 0.7026 0.0392 0.2444 0.068 Uiso 1 1 calc R U . . .
C29 C 0.2056(6) 0.1654(3) 0.1066(3) 0.0470(12) Uani 1 1 d . . . . .
C30 C 0.3370(7) 0.0117(3) 0.5938(3) 0.0551(13) Uani 1 1 d . . . . .
H30 H 0.2987 -0.0403 0.6133 0.066 Uiso 1 1 calc R U . . .
C31 C 0.4489(7) 0.4015(4) 0.3752(3) 0.0528(13) Uani 1 1 d . . . . .
H31 H 0.3406 0.3806 0.3373 0.063 Uiso 1 1 calc R U . . .
C32 C 0.6090(7) 0.0517(3) 0.1359(3) 0.0546(13) Uani 1 1 d . . . . .
H32 H 0.6946 0.0216 0.1082 0.066 Uiso 1 1 calc R U . . .
C33 C 0.7652(6) 0.4652(3) 0.4881(3) 0.0539(13) Uani 1 1 d . . . . .
H33 H 0.8733 0.4868 0.5261 0.065 Uiso 1 1 calc R U . . .
C34 C -0.0500(7) 0.0926(3) -0.1037(3) 0.0592(14) Uani 1 1 d . . . . .
H34 H -0.1665 0.0586 -0.1312 0.071 Uiso 1 1 calc R U . . .
C35 C -0.3152(7) 0.3488(3) 0.1847(3) 0.0602(14) Uani 1 1 d . . . . .
H35 H -0.4171 0.3782 0.1868 0.072 Uiso 1 1 calc R U . . .
C36 C 0.2504(7) 0.0169(3) 0.5233(3) 0.0533(13) Uani 1 1 d . . . . .
H36 H 0.1509 -0.0317 0.4943 0.064 Uiso 1 1 calc R U . . .
C37 C 0.4799(7) 0.0823(4) 0.6362(3) 0.0570(14) Uani 1 1 d . . . . .
H37 H 0.5394 0.0796 0.6858 0.068 Uiso 1 1 calc R U . . .
C38 C 0.0738(8) 0.1285(3) -0.1458(3) 0.0561(14) Uani 1 1 d . . . . .
C39 C 0.4919(7) 0.1067(3) 0.2589(3) 0.0531(13) Uani 1 1 d . . . . .
H39 H 0.4964 0.1144 0.3148 0.064 Uiso 1 1 calc R U . . .
C40 C 0.7190(7) 0.5171(4) 0.4378(3) 0.0601(14) Uani 1 1 d . . . . .
H40 H 0.7954 0.5755 0.4415 0.072 Uiso 1 1 calc R U . . .
C41 C 1.1356(7) 0.3488(4) 0.7005(3) 0.0592(14) Uani 1 1 d . . . . .
C42 C -0.2456(7) 0.3261(3) 0.2504(3) 0.0580(14) Uani 1 1 d . . . . .
H42 H -0.2959 0.3418 0.2987 0.070 Uiso 1 1 calc R U . . .
C43 C 1.0940(7) 0.2742(4) 0.6318(3) 0.0598(14) Uani 1 1 d . . . . .
H43 H 1.1713 0.2300 0.6223 0.072 Uiso 1 1 calc R U . . .
C44 C 0.8710(7) 0.4016(4) 0.6578(3) 0.0561(13) Uani 1 1 d . . . . .
H44 H 0.7955 0.4468 0.6672 0.067 Uiso 1 1 calc R U . . .
C45 C 0.5630(7) 0.4853(4) 0.3820(3) 0.0576(14) Uani 1 1 d . . . . .
H45 H 0.5340 0.5220 0.3477 0.069 Uiso 1 1 calc R U . . .
C46 C 0.2417(7) 0.1772(3) -0.1035(3) 0.0568(14) Uani 1 1 d . . . . .
H46 H 0.3303 0.2022 -0.1312 0.068 Uiso 1 1 calc R U . . .
C47 C 1.0232(7) 0.4125(4) 0.7128(3) 0.0604(14) Uani 1 1 d . . . . .
H47 H 1.0505 0.4647 0.7597 0.073 Uiso 1 1 calc R U . . .
C48 C -0.2392(7) 0.3294(3) 0.1154(3) 0.0571(14) Uani 1 1 d . . . . .
H48 H -0.2845 0.3483 0.0708 0.069 Uiso 1 1 calc R U . . .
C49 C 0.0274(8) 0.1138(4) -0.2349(3) 0.0795(18) Uani 1 1 d . . . . .
H49A H 0.1312 0.1441 -0.2546 0.095 Uiso 1 1 calc R U . . .
H49B H -0.0013 0.0463 -0.2628 0.095 Uiso 1 1 calc R U . . .
H49C H -0.0779 0.1415 -0.2453 0.095 Uiso 1 1 calc R U . . .
C50 C 1.3018(7) 0.3608(4) 0.7607(3) 0.0823(18) Uani 1 1 d . . . . .
H50A H 1.3653 0.3092 0.7423 0.099 Uiso 1 1 calc R U . . .
H50B H 1.3828 0.4209 0.7662 0.099 Uiso 1 1 calc R U . . .
H50C H 1.2653 0.3602 0.8128 0.099 Uiso 1 1 calc R U . . .
C51 C -0.3128(10) 0.3755(5) -0.1083(4) 0.085(2) Uani 1 1 d . . . . .
C52 C -0.1738(9) 0.5755(5) 0.0060(4) 0.106(2) Uani 1 1 d . . . . .
H52A H -0.2071 0.6318 0.0394 0.128 Uiso 1 1 calc R U . . .
H52B H -0.1859 0.5263 0.0334 0.128 Uiso 1 1 calc R U . . .
H52C H -0.0480 0.5908 -0.0030 0.128 Uiso 1 1 calc R U . . .
C53 C -0.2491(9) 0.2941(5) -0.1599(4) 0.105(2) Uani 1 1 d . . . . .
H53A H -0.1714 0.3163 -0.1954 0.126 Uiso 1 1 calc R U . . .
H53B H -0.1800 0.2655 -0.1259 0.126 Uiso 1 1 calc R U . . .
H53C H -0.3542 0.2473 -0.1923 0.126 Uiso 1 1 calc R U . . .
C54 C -0.2958(9) 0.5416(5) -0.0721(4) 0.097(2) Uani 1 1 d . . . . .
H54A H -0.4232 0.5267 -0.0632 0.117 Uiso 1 1 calc R U . . .
H54B H -0.2850 0.5914 -0.0997 0.117 Uiso 1 1 calc R U . . .

loop_
_atom_site_aniso_label
_atom_site_aniso_U_11
_atom_site_aniso_U_22
_atom_site_aniso_U_33
_atom_site_aniso_U_23
_atom_site_aniso_U_13
_atom_site_aniso_U_12
S1 0.0598(9) 0.0596(9) 0.0474(7) 0.0194(6) 0.0026(6) 0.0047(7)
S2 0.0585(9) 0.0775(10) 0.0472(8) 0.0205(7) 0.0124(6) 0.0240(8)
C3 0.053(3) 0.052(3) 0.040(3) 0.017(2) 0.009(2) 0.014(3)
C4 0.047(3) 0.049(3) 0.037(3) 0.013(2) 0.010(2) 0.013(2)
O5 0.103(4) 0.110(4) 0.088(3) 0.043(3) 0.022(3) 0.020(3)
C6 0.049(3) 0.050(3) 0.043(3) 0.017(2) 0.010(2) 0.014(3)
C7 0.050(3) 0.052(3) 0.044(3) 0.017(2) 0.013(2) 0.014(3)
C8 0.060(4) 0.043(3) 0.046(3) 0.017(2) 0.012(3) 0.015(3)
C9 0.049(3) 0.055(3) 0.049(3) 0.018(3) 0.016(3) 0.015(3)
O10 0.105(3) 0.097(4) 0.096(3) 0.035(3) 0.023(3) 0.020(3)
C11 0.048(3) 0.051(3) 0.037(3) 0.017(2) 0.004(2) 0.014(3)
C12 0.047(3) 0.052(3) 0.041(3) 0.013(2) 0.010(2) 0.014(3)
C13 0.045(3) 0.051(3) 0.044(3) 0.018(2) 0.007(2) 0.014(2)
C14 0.054(3) 0.048(3) 0.040(3) 0.009(2) 0.008(2) 0.012(3)
C15 0.066(4) 0.050(3) 0.046(3) 0.018(2) 0.016(3) 0.016(3)
C16 0.053(3) 0.052(3) 0.041(3) 0.018(2) 0.013(2) 0.016(3)
C17 0.050(3) 0.052(3) 0.046(3) 0.016(2) 0.013(2) 0.014(3)
C18 0.050(3) 0.049(3) 0.043(3) 0.018(2) 0.007(2) 0.013(3)
C19 0.054(3) 0.047(3) 0.044(3) 0.016(2) 0.009(3) 0.012(3)
C20 0.057(3) 0.054(3) 0.045(3) 0.015(2) 0.004(3) 0.011(3)
C21 0.061(4) 0.052(3) 0.052(3) 0.020(3) 0.009(3) 0.010(3)
C22 0.050(3) 0.048(3) 0.042(3) 0.017(2) 0.007(2) 0.007(3)
C23 0.052(3) 0.061(3) 0.047(3) 0.021(3) 0.009(2) 0.011(3)
C24 0.059(3) 0.059(3) 0.049(3) 0.022(3) 0.008(3) 0.018(3)
C25 0.051(3) 0.047(3) 0.046(3) 0.018(3) 0.009(3) 0.007(3)
C26 0.051(3) 0.051(3) 0.050(3) 0.014(2) 0.007(3) 0.011(3)
C27 0.063(4) 0.055(3) 0.049(3) 0.017(3) 0.009(3) 0.013(3)
C28 0.062(4) 0.058(3) 0.059(3) 0.024(3) 0.014(3) 0.025(3)
C29 0.053(3) 0.049(3) 0.043(3) 0.019(2) 0.008(2) 0.008(3)
C30 0.058(3) 0.056(3) 0.055(3) 0.026(3) 0.008(3) 0.008(3)
C31 0.053(3) 0.060(3) 0.050(3) 0.016(3) 0.012(2) 0.019(3)
C32 0.063(4) 0.057(3) 0.053(3) 0.021(3) 0.016(3) 0.023(3)
C33 0.047(3) 0.060(3) 0.055(3) 0.016(3) 0.010(3) 0.007(3)
C34 0.073(4) 0.049(3) 0.051(3) 0.016(3) -0.004(3) 0.003(3)
C35 0.056(3) 0.065(4) 0.068(4) 0.024(3) 0.008(3) 0.026(3)
C36 0.056(3) 0.052(3) 0.052(3) 0.019(3) 0.008(3) 0.006(3)
C37 0.061(4) 0.068(4) 0.048(3) 0.026(3) 0.008(3) 0.015(3)
C38 0.077(4) 0.047(3) 0.044(3) 0.015(2) 0.001(3) 0.015(3)
C39 0.056(3) 0.063(3) 0.045(3) 0.019(3) 0.008(3) 0.017(3)
C40 0.069(4) 0.057(3) 0.065(3) 0.027(3) 0.023(3) 0.020(3)
C41 0.056(4) 0.071(4) 0.052(3) 0.029(3) -0.003(3) 0.006(3)
C42 0.058(4) 0.064(3) 0.058(3) 0.017(3) 0.016(3) 0.025(3)
C43 0.059(4) 0.065(4) 0.065(4) 0.030(3) 0.011(3) 0.019(3)
C44 0.056(3) 0.059(3) 0.053(3) 0.014(3) 0.006(3) 0.017(3)
C45 0.063(4) 0.063(4) 0.058(3) 0.027(3) 0.018(3) 0.025(3)
C46 0.075(4) 0.052(3) 0.048(3) 0.018(3) 0.015(3) 0.018(3)
C47 0.063(4) 0.061(4) 0.050(3) 0.011(3) 0.000(3) 0.007(3)
C48 0.065(4) 0.059(3) 0.053(3) 0.023(3) 0.003(3) 0.017(3)
C49 0.109(5) 0.084(4) 0.046(3) 0.020(3) 0.003(3) 0.026(4)
C50 0.070(4) 0.100(5) 0.083(4) 0.049(4) -0.007(3) 0.009(3)
C51 0.101(6) 0.085(5) 0.074(5) 0.036(4) 0.013(4) 0.015(4)
C52 0.128(6) 0.088(5) 0.105(6) 0.019(4) 0.019(5) 0.041(5)
C53 0.115(6) 0.094(5) 0.107(5) 0.022(4) 0.020(4) 0.037(5)
C54 0.109(6) 0.081(5) 0.104(5) 0.021(4) 0.009(5) 0.039(4)

loop_
_atom_type_symbol
_atom_type_description
_atom_type_scat_dispersion_real
_atom_type_scat_dispersion_imag
_atom_type_scat_source
C C 0.0181 0.0091
;
International Tables for Crystallography
(Vol. C, Tables 4.2.6.8 and 6.1.1.4)
;
H H 0.0000 0.0000
;
International Tables for Crystallography
(Vol. C, Table 6.1.1.4)
;
S S 0.3331 0.5567
;
International Tables for Crystallography
(Vol. C, Tables 4.2.6.8 and 6.1.1.4)
;
O O 0.0492 0.0322
;
International Tables for Crystallography
(Vol. C, Tables 4.2.6.8 and 6.1.1.4)
;

loop_
_geom_angle_atom_site_label_1
_geom_angle_atom_site_label_2
_geom_angle_atom_site_label_3
_geom_angle
_geom_angle_site_symmetry_1
_geom_angle_site_symmetry_3
_geom_angle_publ_flag
C16 S1 C17 104.2(2) . . ?
C13 S2 C26 103.2(2) . . ?
C23 C3 C17 116.2(4) . . ?
C23 C3 C4 122.6(4) . . ?
C17 C3 C4 121.2(4) . . ?
C14 C4 C3 130.5(4) . . ?
C14 C4 C12 108.4(4) . . ?
C3 C4 C12 121.0(4) . . ?
C13 C6 C11 125.0(4) . . ?
C13 C6 C22 128.1(4) . . ?
C11 C6 C22 106.9(4) . . ?
C9 C7 C31 119.8(5) . . ?
C9 C7 C12 107.2(4) . . ?
C31 C7 C12 132.9(5) . . ?
C21 C8 C20 117.9(4) . . ?
C21 C8 C29 120.6(4) . . ?
C20 C8 C29 121.3(4) . . ?
C33 C9 C7 120.9(5) . . ?
C33 C9 C14 129.6(5) . . ?
C7 C9 C14 109.5(4) . . ?
C51 O10 C54 116.5(5) . . ?
C29 C11 C18 130.2(4) . . ?
C29 C11 C6 108.8(4) . . ?
C18 C11 C6 120.9(4) . . ?
C16 C12 C7 128.6(4) . . ?
C16 C12 C4 124.3(4) . . ?
C7 C12 C4 106.6(4) . . ?
C6 C13 C16 124.0(4) . . ?
C6 C13 S2 124.1(3) . . ?
C16 C13 S2 111.9(3) . . ?
C4 C14 C9 108.1(4) . . ?
C4 C14 C25 129.8(4) . . ?
C9 C14 C25 122.1(4) . . ?
C32 C15 C19 119.6(4) . . ?
C32 C15 H15 120.2 . . ?
C19 C15 H15 120.2 . . ?
C12 C16 C13 123.5(4) . . ?
C12 C16 S1 123.9(4) . . ?
C13 C16 S1 112.6(3) . . ?
C36 C17 C3 120.4(4) . . ?
C36 C17 S1 115.3(4) . . ?
C3 C17 S1 124.3(4) . . ?
C26 C18 C24 116.0(4) . . ?
C26 C18 C11 121.1(4) . . ?
C24 C18 C11 122.8(4) . . ?
C15 C19 C22 120.0(5) . . ?
C15 C19 C29 130.8(4) . . ?
C22 C19 C29 109.2(4) . . ?
C46 C20 C8 120.9(5) . . ?
C46 C20 H20 119.6 . . ?
C8 C20 H20 119.5 . . ?
C8 C21 C34 120.6(5) . . ?
C8 C21 H21 119.7 . . ?
C34 C21 H21 119.7 . . ?
C39 C22 C19 120.1(5) . . ?
C39 C22 C6 133.0(4) . . ?
C19 C22 C6 106.8(4) . . ?
C37 C23 C3 122.5(5) . . ?
C37 C23 H23 118.8 . . ?
C3 C23 H23 118.8 . . ?
C48 C24 C18 122.2(5) . . ?
C48 C24 H24 118.9 . . ?
C18 C24 H24 118.9 . . ?
C44 C25 C27 118.1(5) . . ?
C44 C25 C14 122.0(5) . . ?
C27 C25 C14 119.8(4) . . ?
C18 C26 C42 121.4(4) . . ?
C18 C26 S2 125.1(4) . . ?
C42 C26 S2 113.5(4) . . ?
C25 C27 C43 120.1(5) . . ?
C25 C27 H27 119.9 . . ?
C43 C27 H27 119.9 . . ?
C32 C28 C39 120.8(5) . . ?
C32 C28 H28 119.6 . . ?
C39 C28 H28 119.6 . . ?
C11 C29 C19 108.3(4) . . ?
C11 C29 C8 131.0(4) . . ?
C19 C29 C8 120.6(4) . . ?
C36 C30 C37 119.6(5) . . ?
C36 C30 H30 120.2 . . ?
C37 C30 H30 120.2 . . ?
C45 C31 C7 118.7(5) . . ?
C45 C31 H31 120.7 . . ?
C7 C31 H31 120.7 . . ?
C15 C32 C28 120.5(5) . . ?
C15 C32 H32 119.7 . . ?
C28 C32 H32 119.7 . . ?
C9 C33 C40 118.7(5) . . ?
C9 C33 H33 120.7 . . ?
C40 C33 H33 120.7 . . ?
C38 C34 C21 121.5(5) . . ?
C38 C34 H34 119.3 . . ?
C21 C34 H34 119.3 . . ?
C42 C35 C48 120.6(5) . . ?
C42 C35 H35 119.7 . . ?
C48 C35 H35 119.7 . . ?
C30 C36 C17 121.2(4) . . ?
C30 C36 H36 119.4 . . ?
C17 C36 H36 119.4 . . ?
C30 C37 C23 120.1(4) . . ?
C30 C37 H37 119.9 . . ?
C23 C37 H37 119.9 . . ?
C34 C38 C46 117.4(4) . . ?
C34 C38 C49 120.9(5) . . ?
C46 C38 C49 121.7(5) . . ?
C28 C39 C22 118.9(5) . . ?
C28 C39 H39 120.6 . . ?
C22 C39 H39 120.6 . . ?
C45 C40 C33 120.7(5) . . ?
C45 C40 H40 119.6 . . ?
C33 C40 H40 119.6 . . ?
C47 C41 C43 118.5(5) . . ?
C47 C41 C50 120.7(5) . . ?
C43 C41 C50 120.8(5) . . ?
C35 C42 C26 119.7(5) . . ?
C35 C42 H42 120.2 . . ?
C26 C42 H42 120.2 . . ?
C41 C43 C27 121.4(5) . . ?
C41 C43 H43 119.3 . . ?
C27 C43 H43 119.3 . . ?
C47 C44 C25 121.1(5) . . ?
C47 C44 H44 119.4 . . ?
C25 C44 H44 119.4 . . ?
C31 C45 C40 121.2(5) . . ?
C31 C45 H45 119.4 . . ?
C40 C45 H45 119.4 . . ?
C20 C46 C38 121.7(5) . . ?
C20 C46 H46 119.1 . . ?
C38 C46 H46 119.1 . . ?
C41 C47 C44 120.7(5) . . ?
C41 C47 H47 119.6 . . ?
C44 C47 H47 119.6 . . ?
C35 C48 C24 119.9(4) . . ?
C35 C48 H48 120.1 . . ?
C24 C48 H48 120.1 . . ?
C38 C49 H49A 109.5 . . ?
C38 C49 H49B 109.5 . . ?
H49A C49 H49B 109.5 . . ?
C38 C49 H49C 109.5 . . ?
H49A C49 H49C 109.5 . . ?
H49B C49 H49C 109.5 . . ?
C41 C50 H50A 109.5 . . ?
C41 C50 H50B 109.5 . . ?
H50A C50 H50B 109.5 . . ?
C41 C50 H50C 109.5 . . ?
H50A C50 H50C 109.5 . . ?
H50B C50 H50C 109.5 . . ?
O5 C51 O10 122.0(7) . . ?
O5 C51 C53 125.4(7) . . ?
O10 C51 C53 112.6(6) . . ?
C54 C52 H52A 109.5 . . ?
C54 C52 H52B 109.5 . . ?
H52A C52 H52B 109.5 . . ?
C54 C52 H52C 109.5 . . ?
H52A C52 H52C 109.5 . . ?
H52B C52 H52C 109.5 . . ?
C51 C53 H53A 109.5 . . ?
C51 C53 H53B 109.5 . . ?
H53A C53 H53B 109.5 . . ?
C51 C53 H53C 109.5 . . ?
H53A C53 H53C 109.5 . . ?
H53B C53 H53C 109.5 . . ?
O10 C54 C52 109.7(5) . . ?
O10 C54 H54A 109.7 . . ?
C52 C54 H54A 109.7 . . ?
O10 C54 H54B 109.7 . . ?
C52 C54 H54B 109.7 . . ?
H54A C54 H54B 108.2 . . ?

loop_
_geom_bond_atom_site_label_1
_geom_bond_atom_site_label_2
_geom_bond_distance
_geom_bond_site_symmetry_2
_geom_bond_publ_flag
S1 C16 1.729(5) . ?
S1 C17 1.738(5) . ?
S2 C13 1.726(5) . ?
S2 C26 1.743(5) . ?
C3 C23 1.394(6) . ?
C3 C17 1.417(6) . ?
C3 C4 1.458(6) . ?
C4 C14 1.370(6) . ?
C4 C12 1.479(6) . ?
O5 C51 1.199(7) . ?
C6 C13 1.349(6) . ?
C6 C11 1.465(6) . ?
C6 C22 1.467(6) . ?
C7 C9 1.392(6) . ?
C7 C31 1.397(6) . ?
C7 C12 1.457(6) . ?
C8 C21 1.384(6) . ?
C8 C20 1.382(6) . ?
C8 C29 1.479(6) . ?
C9 C33 1.382(6) . ?
C9 C14 1.463(6) . ?
O10 C51 1.345(7) . ?
O10 C54 1.464(7) . ?
C11 C29 1.372(6) . ?
C11 C18 1.455(6) . ?
C12 C16 1.350(6) . ?
C13 C16 1.484(6) . ?
C14 C25 1.476(6) . ?
C15 C32 1.370(6) . ?
C15 C19 1.382(6) . ?
C15 H15 0.9500 . ?
C17 C36 1.391(6) . ?
C18 C26 1.405(6) . ?
C18 C24 1.407(6) . ?
C19 C22 1.401(6) . ?
C19 C29 1.464(6) . ?
C20 C46 1.376(6) . ?
C20 H20 0.9500 . ?
C21 C34 1.389(6) . ?
C21 H21 0.9500 . ?
C22 C39 1.383(6) . ?
C23 C37 1.377(6) . ?
C23 H23 0.9500 . ?
C24 C48 1.377(6) . ?
C24 H24 0.9500 . ?
C25 C44 1.387(6) . ?
C25 C27 1.388(6) . ?
C26 C42 1.405(6) . ?
C27 C43 1.388(6) . ?
C27 H27 0.9500 . ?
C28 C32 1.379(6) . ?
C28 C39 1.385(6) . ?
C28 H28 0.9500 . ?
C30 C36 1.363(6) . ?
C30 C37 1.373(6) . ?
C30 H30 0.9500 . ?
C31 C45 1.374(6) . ?
C31 H31 0.9500 . ?
C32 H32 0.9500 . ?
C33 C40 1.380(6) . ?
C33 H33 0.9500 . ?
C34 C38 1.376(6) . ?
C34 H34 0.9500 . ?
C35 C42 1.364(6) . ?
C35 C48 1.376(6) . ?
C35 H35 0.9500 . ?
C36 H36 0.9500 . ?
C37 H37 0.9500 . ?
C38 C46 1.382(6) . ?
C38 C49 1.512(6) . ?
C39 H39 0.9500 . ?
C40 C45 1.380(6) . ?
C40 H40 0.9500 . ?
C41 C47 1.374(7) . ?
C41 C43 1.377(7) . ?
C41 C50 1.509(6) . ?
C42 H42 0.9500 . ?
C43 H43 0.9500 . ?
C44 C47 1.381(6) . ?
C44 H44 0.9500 . ?
C45 H45 0.9500 . ?
C46 H46 0.9500 . ?
C47 H47 0.9500 . ?
C48 H48 0.9500 . ?
C49 H49A 0.9800 . ?
C49 H49B 0.9800 . ?
C49 H49C 0.9800 . ?
C50 H50A 0.9800 . ?
C50 H50B 0.9800 . ?
C50 H50C 0.9800 . ?
C51 C53 1.499(9) . ?
C52 C54 1.483(8) . ?
C52 H52A 0.9800 . ?
C52 H52B 0.9800 . ?
C52 H52C 0.9800 . ?
C53 H53A 0.9800 . ?
C53 H53B 0.9800 . ?
C53 H53C 0.9800 . ?
C54 H54A 0.9900 . ?
C54 H54B 0.9900 . ?

loop_
_geom_torsion_atom_site_label_1
_geom_torsion_atom_site_label_2
_geom_torsion_atom_site_label_3
_geom_torsion_atom_site_label_4
_geom_torsion
_geom_torsion_site_symmetry_1
_geom_torsion_site_symmetry_2
_geom_torsion_site_symmetry_3
_geom_torsion_site_symmetry_4
_geom_torsion_publ_flag
C23 C3 C4 C14 9.9(7) . . . . ?
C17 C3 C4 C14 -171.9(4) . . . . ?
C23 C3 C4 C12 -167.8(4) . . . . ?
C17 C3 C4 C12 10.4(6) . . . . ?
C31 C7 C9 C33 -2.7(7) . . . . ?
C12 C7 C9 C33 -179.1(4) . . . . ?
C31 C7 C9 C14 178.0(4) . . . . ?
C12 C7 C9 C14 1.5(5) . . . . ?
C13 C6 C11 C29 -177.1(4) . . . . ?
C22 C6 C11 C29 2.0(5) . . . . ?
C13 C6 C11 C18 5.9(7) . . . . ?
C22 C6 C11 C18 -175.0(4) . . . . ?
C9 C7 C12 C16 -171.4(4) . . . . ?
C31 C7 C12 C16 12.7(9) . . . . ?
C9 C7 C12 C4 1.1(5) . . . . ?
C31 C7 C12 C4 -174.7(5) . . . . ?
C14 C4 C12 C16 169.5(4) . . . . ?
C3 C4 C12 C16 -12.4(7) . . . . ?
C14 C4 C12 C7 -3.4(5) . . . . ?
C3 C4 C12 C7 174.7(4) . . . . ?
C11 C6 C13 C16 -177.5(4) . . . . ?
C22 C6 C13 C16 3.7(8) . . . . ?
C11 C6 C13 S2 1.3(7) . . . . ?
C22 C6 C13 S2 -177.6(4) . . . . ?
C26 S2 C13 C6 -4.6(5) . . . . ?
C26 S2 C13 C16 174.3(3) . . . . ?
C3 C4 C14 C9 -173.6(4) . . . . ?
C12 C4 C14 C9 4.3(5) . . . . ?
C3 C4 C14 C25 8.3(8) . . . . ?
C12 C4 C14 C25 -173.8(4) . . . . ?
C33 C9 C14 C4 177.0(5) . . . . ?
C7 C9 C14 C4 -3.8(5) . . . . ?
C33 C9 C14 C25 -4.7(7) . . . . ?
C7 C9 C14 C25 174.6(4) . . . . ?
C7 C12 C16 C13 -2.6(8) . . . . ?
C4 C12 C16 C13 -173.9(4) . . . . ?
C7 C12 C16 S1 176.6(4) . . . . ?
C4 C12 C16 S1 5.3(6) . . . . ?
C6 C13 C16 C12 85.7(6) . . . . ?
S2 C13 C16 C12 -93.2(5) . . . . ?
C6 C13 C16 S1 -93.6(5) . . . . ?
S2 C13 C16 S1 87.5(3) . . . . ?
C17 S1 C16 C12 2.3(5) . . . . ?
C17 S1 C16 C13 -178.3(3) . . . . ?
C23 C3 C17 C36 -2.4(7) . . . . ?
C4 C3 C17 C36 179.3(4) . . . . ?
C23 C3 C17 S1 176.3(3) . . . . ?
C4 C3 C17 S1 -2.1(6) . . . . ?
C16 S1 C17 C36 174.8(4) . . . . ?
C16 S1 C17 C3 -3.9(4) . . . . ?
C29 C11 C18 C26 174.9(4) . . . . ?
C6 C11 C18 C26 -8.8(7) . . . . ?
C29 C11 C18 C24 -5.5(8) . . . . ?
C6 C11 C18 C24 170.8(4) . . . . ?
C32 C15 C19 C22 0.8(7) . . . . ?
C32 C15 C19 C29 -177.8(4) . . . . ?
C21 C8 C20 C46 1.2(7) . . . . ?
C29 C8 C20 C46 177.3(4) . . . . ?
C20 C8 C21 C34 -1.6(7) . . . . ?
C29 C8 C21 C34 -177.7(4) . . . . ?
C15 C19 C22 C39 -0.9(7) . . . . ?
C29 C19 C22 C39 178.0(4) . . . . ?
C15 C19 C22 C6 -179.1(4) . . . . ?
C29 C19 C22 C6 -0.2(5) . . . . ?
C13 C6 C22 C39 0.1(9) . . . . ?
C11 C6 C22 C39 -178.9(5) . . . . ?
C13 C6 C22 C19 178.0(4) . . . . ?
C11 C6 C22 C19 -1.1(5) . . . . ?
C17 C3 C23 C37 1.7(7) . . . . ?
C4 C3 C23 C37 -180.0(5) . . . . ?
C26 C18 C24 C48 -2.2(7) . . . . ?
C11 C18 C24 C48 178.1(4) . . . . ?
C4 C14 C25 C44 -117.9(5) . . . . ?
C9 C14 C25 C44 64.2(6) . . . . ?
C4 C14 C25 C27 64.8(7) . . . . ?
C9 C14 C25 C27 -113.1(5) . . . . ?
C24 C18 C26 C42 3.1(7) . . . . ?
C11 C18 C26 C42 -177.2(4) . . . . ?
C24 C18 C26 S2 -175.0(4) . . . . ?
C11 C18 C26 S2 4.6(6) . . . . ?
C13 S2 C26 C18 1.6(5) . . . . ?
C13 S2 C26 C42 -176.6(4) . . . . ?
C44 C25 C27 C43 1.5(7) . . . . ?
C14 C25 C27 C43 178.8(4) . . . . ?
C18 C11 C29 C19 174.5(4) . . . . ?
C6 C11 C29 C19 -2.1(5) . . . . ?
C18 C11 C29 C8 -9.3(8) . . . . ?
C6 C11 C29 C8 174.1(4) . . . . ?
C15 C19 C29 C11 -179.8(5) . . . . ?
C22 C19 C29 C11 1.5(5) . . . . ?
C15 C19 C29 C8 3.5(7) . . . . ?
C22 C19 C29 C8 -175.2(4) . . . . ?
C21 C8 C29 C11 -58.0(7) . . . . ?
C20 C8 C29 C11 126.1(5) . . . . ?
C21 C8 C29 C19 117.9(5) . . . . ?
C20 C8 C29 C19 -58.1(6) . . . . ?
C9 C7 C31 C45 2.3(7) . . . . ?
C12 C7 C31 C45 177.7(5) . . . . ?
C19 C15 C32 C28 -0.1(7) . . . . ?
C39 C28 C32 C15 -0.6(7) . . . . ?
C7 C9 C33 C40 1.9(7) . . . . ?
C14 C9 C33 C40 -179.0(4) . . . . ?
C8 C21 C34 C38 0.9(7) . . . . ?
C37 C30 C36 C17 0.4(7) . . . . ?
C3 C17 C36 C30 1.4(7) . . . . ?
S1 C17 C36 C30 -177.4(4) . . . . ?
C36 C30 C37 C23 -1.1(7) . . . . ?
C3 C23 C37 C30 0.0(7) . . . . ?
C21 C34 C38 C46 0.2(7) . . . . ?
C21 C34 C38 C49 179.5(4) . . . . ?
C32 C28 C39 C22 0.4(7) . . . . ?
C19 C22 C39 C28 0.3(7) . . . . ?
C6 C22 C39 C28 177.9(5) . . . . ?
C9 C33 C40 C45 -0.7(7) . . . . ?
C48 C35 C42 C26 -2.3(7) . . . . ?
C18 C26 C42 C35 -0.9(7) . . . . ?
S2 C26 C42 C35 177.4(4) . . . . ?
C47 C41 C43 C27 -0.6(7) . . . . ?
C50 C41 C43 C27 -180.0(4) . . . . ?
C25 C27 C43 C41 -0.5(7) . . . . ?
C27 C25 C44 C47 -1.5(7) . . . . ?
C14 C25 C44 C47 -178.7(4) . . . . ?
C7 C31 C45 C40 -1.2(7) . . . . ?
C33 C40 C45 C31 0.4(7) . . . . ?
C8 C20 C46 C38 -0.2(7) . . . . ?
C34 C38 C46 C20 -0.6(7) . . . . ?
C49 C38 C46 C20 -179.8(4) . . . . ?
C43 C41 C47 C44 0.6(7) . . . . ?
C50 C41 C47 C44 180.0(4) . . . . ?
C25 C44 C47 C41 0.4(8) . . . . ?
C42 C35 C48 C24 3.2(7) . . . . ?
C18 C24 C48 C35 -0.9(7) . . . . ?
C54 O10 C51 O5 1.4(9) . . . . ?
C54 O10 C51 C53 -177.6(5) . . . . ?
C51 O10 C54 C52 82.1(7) . . . . ?
